data_7712164
loop_
_publ_author_name
'Matharoo, Navneet'
'Walawalkar, Mrinalini G.'
'Murugavel, Ramaswamy'

_publ_section_title
;
 A rigid calcium 2-ethylhexylphosphate one-dimensional polymer: synthesis,
 structure, thermal behaviour and decomposition chemistry.
;
_journal_issue 8
_journal_name_full 'Dalton transactions (Cambridge, England : 2003)'
_journal_page_first 2412
_journal_page_last 2423
_journal_paper_doi 10.1039/d2dt03529d
_journal_volume 52
_journal_year 2023
_chemical_formula_moiety 'C28 H44 Ca N2 O8 P2'
_chemical_formula_sum 'C28 H44 Ca N2 O8 P2'
_chemical_formula_weight 638.67
_space_group_crystal_system monoclinic
_space_group_IT_number 15
_space_group_name_Hall '-I 2ya'
_space_group_name_H-M_alt 'I 1 2/a 1'
_atom_sites_solution_hydrogens mixed
_atom_sites_solution_primary iterative
_audit_creation_date 2023-01-10
_audit_creation_method
;
Olex2 1.5
(compiled 2022.04.07 svn.rca3783a0 for OlexSys, GUI svn.r6498)
;
_audit_update_record
;
2023-01-11 deposited with the CCDC.	2023-01-19 downloaded from the CCDC.
;
_cell_angle_alpha 90
_cell_angle_beta 95.810(5)
_cell_angle_gamma 90
_cell_formula_units_Z 4
_cell_length_a 9.4587(15)
_cell_length_b 11.0180(17)
_cell_length_c 30.677(5)
_cell_measurement_reflns_used 7238
_cell_measurement_temperature 100.0
_cell_measurement_theta_max 25.2850
_cell_measurement_theta_min 1.9530
_cell_volume 3180.6(9)
_computing_cell_refinement 'CrysAlisPro 1.171.41.93a (Rigaku OD, 2020)'
_computing_data_collection 'CrysAlisPro 1.171.41.93a (Rigaku OD, 2020)'
_computing_data_reduction 'CrysAlisPro 1.171.41.93a (Rigaku OD, 2020)'
_computing_molecular_graphics 'Olex2 1.5 (Dolomanov et al., 2009)'
_computing_publication_material 'Olex2 1.5 (Dolomanov et al., 2009)'
_computing_structure_refinement 'olex2.refine 1.5 (Bourhis et al., 2015)'
_computing_structure_solution 'olex2.solve 1.5 (Bourhis et al., 2015)'
_diffrn_ambient_temperature 100.00
_diffrn_detector 'CCD plate'
_diffrn_measured_fraction_theta_full 0.969
_diffrn_measured_fraction_theta_max 0.969
_diffrn_measurement_device_type 'Saxi-CrysAlisPro-abstract goniometer imported SAXI images'
_diffrn_measurement_method '\w and \f scans'
_diffrn_radiation_type MoK\a
_diffrn_radiation_wavelength 0.71073
_diffrn_reflns_av_R_equivalents 0.0559
_diffrn_reflns_av_unetI/netI 0.0414
_diffrn_reflns_Laue_measured_fraction_full 0.969
_diffrn_reflns_Laue_measured_fraction_max 0.969
_diffrn_reflns_limit_h_max 8
_diffrn_reflns_limit_h_min -11
_diffrn_reflns_limit_k_max 13
_diffrn_reflns_limit_k_min -13
_diffrn_reflns_limit_l_max 36
_diffrn_reflns_limit_l_min -36
_diffrn_reflns_number 20763
_diffrn_reflns_point_group_measured_fraction_full 0.969
_diffrn_reflns_point_group_measured_fraction_max 0.969
_diffrn_reflns_theta_full 24.994
_diffrn_reflns_theta_max 24.994
_diffrn_reflns_theta_min 1.965
_exptl_absorpt_coefficient_mu 0.347
_exptl_absorpt_correction_T_max 1.00000
_exptl_absorpt_correction_T_min 0.40802
_exptl_absorpt_correction_type multi-scan
_exptl_absorpt_process_details
;
CrysAlisPro 1.171.41.93a (Rigaku Oxford Diffraction, 2020)
Empirical absorption correction using spherical harmonics,
implemented in SCALE3 ABSPACK scaling algorithm.
;
_exptl_crystal_colour 'clear whiteish colourless'
_exptl_crystal_colour_lustre clear
_exptl_crystal_colour_modifier whiteish
_exptl_crystal_colour_primary colourless
_exptl_crystal_density_diffrn 1.334
_exptl_crystal_description plate
_exptl_crystal_F_000 1360
_exptl_crystal_size_max 0.32
_exptl_crystal_size_mid 0.12
_exptl_crystal_size_min 0.05
_refine_diff_density_max 0.502
_refine_diff_density_min -0.289
_refine_diff_density_rms 0.058
_refine_ls_extinction_method none
_refine_ls_goodness_of_fit_ref 1.092
_refine_ls_hydrogen_treatment mixed
_refine_ls_matrix_type full
_refine_ls_number_parameters 266
_refine_ls_number_reflns 2714
_refine_ls_number_restraints 115
_refine_ls_restrained_S_all 1.086
_refine_ls_R_factor_all 0.0656
_refine_ls_R_factor_gt 0.0470
_refine_ls_shift/su_max 0.000
_refine_ls_shift/su_mean 0.000
_refine_ls_structure_factor_coef Fsqd
_refine_ls_weighting_details 'w=1/[\s^2^(Fo^2^)+(0.0421P)^2^+7.3011P] where P=(Fo^2^+2Fc^2^)/3'
_refine_ls_weighting_scheme calc
_refine_ls_wR_factor_gt 0.1063
_refine_ls_wR_factor_ref 0.1150
_reflns_Friedel_coverage 0.000
_reflns_number_gt 2145
_reflns_number_total 2714
_reflns_threshold_expression 'I > 2\s(I)'
_cod_data_source_file d2dt03529d2.cif
_cod_data_source_block nm_35b_100k
_cod_depositor_comments 'Adding full bibliography for 7712164--7712167.cif.'
_cod_database_code 7712164
_shelx_shelxl_version_number 2018/3
_shelx_space_group_comment
;
The symmetry employed for this shelxl refinement is uniquely defined
by the following loop, which should always be used as a source of
symmetry information in preference to the above space-group names.
They are only intended as comments.
;
_shelx_estimated_absorpt_t_max 0.983
_shelx_estimated_absorpt_t_min 0.897
_olex2_refinement_description
;
1. Fixed Uiso
 At 1.2 times of:
  All C(H) groups, All C(H,H) groups
 At 1.5 times of:
  All C(H,H,H) groups
2. Restrained distances
 C13B-C14A = C14A-C15B = C15B-C16B = C16B-C17B = C17B-C18B = C14A-C19B = C19B-
 C20A
 1.54 with sigma of 0.01
 C18B-C17B \\sim C18A-C17A
 with sigma of 0.02
3. Uiso/Uaniso restraints and constraints
Uanis(C16B) \\sim Ueq, Uanis(C15B) \\sim Ueq, Uanis(C14A) \\sim Ueq,
Uanis(C20A) \\sim Ueq: with sigma of 0.005 and sigma for terminal atoms of 0.005
4. Rigid body (RIGU) restrains
 C13B, C14B, C15A, C16A, C17A, C18A, C19A, C20B
 with sigma for 1-2 distances of 0.004 and sigma for 1-3 distances of 0.004
 C13A, C14A, C15B, C16B, C17B, C18B, C19B, C20A
 with sigma for 1-2 distances of 0.004 and sigma for 1-3 distances of 0.004
5. Others
 Fixed Sof: C13A(0.6) H13A(0.6) H13B(0.6) C13B(0.4) H13C(0.4) H13D(0.4)
 C14A(0.6) H14A(0.6) C14B(0.4) H14B(0.4) C15A(0.4) H15A(0.4) H15B(0.4)
 C15B(0.6) H15C(0.6) H15D(0.6) C16A(0.4) H16A(0.4) H16B(0.4) C16B(0.6)
 H16C(0.6) H16D(0.6) C17A(0.4) H17A(0.4) H17B(0.4) C17B(0.6) H17C(0.6)
 H17D(0.6) C18A(0.4) H18A(0.4) H18B(0.4) H18C(0.4) C18B(0.6) H18D(0.6)
 H18E(0.6) H18F(0.6) C19A(0.4) H19A(0.4) H19B(0.4) C19B(0.6) H19C(0.6)
 H19D(0.6) C20A(0.6) H20A(0.6) H20B(0.6) H20C(0.6) C20B(0.4) H20D(0.4)
 H20E(0.4) H20F(0.4)
6.a Ternary CH refined with riding coordinates:
 C14A(H14A), C14B(H14B)
6.b Secondary CH2 refined with riding coordinates:
 C13A(H13A,H13B), C13B(H13C,H13D), C15A(H15A,H15B), C15B(H15C,H15D), C16A(H16A,
 H16B), C16B(H16C,H16D), C17A(H17A,H17B), C17B(H17C,H17D), C19A(H19A,H19B),
 C19B(H19C,H19D)
6.c Aromatic/amide H refined with riding coordinates:
 C1(H1), C2(H2), C3(H3A), C6(H6)
6.d Idealised Me refined as rotating group:
 C18A(H18A,H18B,H18C), C18B(H18D,H18E,H18F), C20A(H20A,H20B,H20C), C20B(H20D,
 H20E,H20F)
;
_olex2_submission_special_instructions 'No special instructions were received'

loop_
_space_group_symop_operation_xyz
'x, y, z'
'-x+1/2, y, -z'
'x+1/2, y+1/2, z+1/2'
'-x+1, y+1/2, -z+1/2'
'-x, -y, -z'
'x-1/2, -y, z'
'-x+1/2, -y+1/2, -z+1/2'
'x, -y+1/2, z+1/2'

loop_
_atom_site_label
_atom_site_type_symbol
_atom_site_fract_x
_atom_site_fract_y
_atom_site_fract_z
_atom_site_U_iso_or_equiv
_atom_site_adp_type
_atom_site_occupancy
_atom_site_site_symmetry_order
_atom_site_calc_flag
_atom_site_refinement_flags_posn
_atom_site_refinement_flags_adp
_atom_site_refinement_flags_occupancy
_atom_site_disorder_assembly
_atom_site_disorder_group
Ca1 Ca 0.250000 0.85101(6) 0.500000 0.0230(2) Uani 1 2 d S T P . .
P1 P 0.49618(8) 0.96272(6) 0.43173(3) 0.0236(2) Uani 1 1 d . . . . .
O1 O 0.4396(2) 0.86706(16) 0.45927(7) 0.0300(5) Uani 1 1 d . . . . .
O2 O 0.6388(2) 1.01667(16) 0.44638(6) 0.0269(5) Uani 1 1 d . . . . .
O3 O 0.3872(3) 1.07086(17) 0.42428(7) 0.0319(5) Uani 1 1 d . . . . .
H3 H 0.305(5) 1.046(3) 0.4293(11) 0.047(11) Uiso 1 1 d . . . . .
O4 O 0.5046(2) 0.90242(19) 0.38499(7) 0.0367(6) Uani 1 1 d . . . . .
N1 N 0.1390(3) 0.65825(18) 0.46759(8) 0.0249(6) Uani 1 1 d . . . . .
C1 C 0.0292(4) 0.6564(2) 0.43716(10) 0.0298(7) Uani 1 1 d . . . . .
H1 H -0.007472 0.731830 0.426040 0.036 Uiso 1 1 calc R U . . .
C2 C -0.0364(4) 0.5492(3) 0.42037(10) 0.0325(8) Uani 1 1 d . . . . .
H2 H -0.116322 0.552815 0.399009 0.039 Uiso 1 1 calc R U . . .
C3 C 0.0167(3) 0.4401(2) 0.43526(10) 0.0314(8) Uani 1 1 d . . . . .
H3A H -0.025010 0.366656 0.423969 0.038 Uiso 1 1 calc R U . . .
C4 C 0.1336(3) 0.4369(2) 0.46745(10) 0.0279(7) Uani 1 1 d . . . . .
C5 C 0.1910(3) 0.5488(2) 0.48309(9) 0.0241(7) Uani 1 1 d . . . . .
C6 C 0.1942(3) 0.3256(2) 0.48467(11) 0.0341(8) Uani 1 1 d . . . . .
H6 H 0.154744 0.250520 0.474199 0.041 Uiso 1 1 calc R U . . .
C13A C 0.5833(12) 0.9669(10) 0.3512(5) 0.034(2) Uani 0.6 1 d . . P A 1
H13A H 0.544223 1.049905 0.346975 0.041 Uiso 0.6 1 calc R U P A 1
H13B H 0.684525 0.974530 0.362735 0.041 Uiso 0.6 1 calc R U P A 1
C13B C 0.5291(18) 0.970(2) 0.3513(8) 0.053(6) Uani 0.4 1 d . . P A 2
H13C H 0.629759 0.995626 0.353688 0.063 Uiso 0.4 1 calc R U P A 2
H13D H 0.467906 1.042640 0.349609 0.063 Uiso 0.4 1 calc R U P A 2
C14A C 0.5744(9) 0.9047(7) 0.3081(2) 0.0500(18) Uani 0.6 1 d D U P A 1
H14A H 0.647604 0.942333 0.290981 0.060 Uiso 0.6 1 calc R U P A 1
C14B C 0.4938(15) 0.8874(11) 0.3097(3) 0.049(3) Uani 0.4 1 d . . P A 2
H14B H 0.389175 0.871444 0.306029 0.059 Uiso 0.4 1 calc R U P A 2
C15A C 0.5334(14) 0.9699(11) 0.2701(3) 0.068(3) Uani 0.4 1 d . . P A 2
H15A H 0.489732 1.050832 0.272882 0.081 Uiso 0.4 1 calc R U P A 2
H15B H 0.637752 0.981178 0.272852 0.081 Uiso 0.4 1 calc R U P A 2
C15B C 0.4338(7) 0.9185(6) 0.2815(2) 0.0487(15) Uani 0.6 1 d D U P A 1
H15C H 0.409112 1.005823 0.280356 0.058 Uiso 0.6 1 calc R U P A 1
H15D H 0.361150 0.876623 0.297127 0.058 Uiso 0.6 1 calc R U P A 1
C16A C 0.4878(15) 0.9214(12) 0.2257(4) 0.066(3) Uani 0.4 1 d . . P A 2
H16A H 0.517441 0.980024 0.203879 0.079 Uiso 0.4 1 calc R U P A 2
H16B H 0.540222 0.845009 0.221925 0.079 Uiso 0.4 1 calc R U P A 2
C16B C 0.4235(9) 0.8703(7) 0.2347(2) 0.0467(16) Uani 0.6 1 d D U P A 1
H16C H 0.500915 0.906796 0.219675 0.056 Uiso 0.6 1 calc R U P A 1
H16D H 0.439037 0.781490 0.235782 0.056 Uiso 0.6 1 calc R U P A 1
C17A C 0.335(2) 0.897(3) 0.2151(7) 0.078(5) Uani 0.4 1 d D . P A 2
H17A H 0.281463 0.970125 0.222146 0.094 Uiso 0.4 1 calc R U P A 2
H17B H 0.307728 0.830485 0.234254 0.094 Uiso 0.4 1 calc R U P A 2
C17B C 0.2841(11) 0.8955(14) 0.2080(4) 0.060(3) Uani 0.6 1 d D . P A 1
H17C H 0.264346 0.983713 0.208043 0.072 Uiso 0.6 1 calc R U P A 1
H17D H 0.206489 0.853399 0.221202 0.072 Uiso 0.6 1 calc R U P A 1
C18A C 0.289(4) 0.861(3) 0.1666(6) 0.092(11) Uani 0.4 1 d D . P A 2
H18A H 0.288479 0.933483 0.148026 0.139 Uiso 0.4 1 calc R U P A 2
H18B H 0.193687 0.825576 0.164404 0.139 Uiso 0.4 1 calc R U P A 2
H18C H 0.356277 0.801588 0.156839 0.139 Uiso 0.4 1 calc R U P A 2
C18B C 0.289(2) 0.8514(19) 0.1602(5) 0.070(5) Uani 0.6 1 d D . P A 1
H18D H 0.349730 0.905410 0.144962 0.105 Uiso 0.6 1 calc R U P A 1
H18E H 0.192343 0.852123 0.144986 0.105 Uiso 0.6 1 calc R U P A 1
H18F H 0.326692 0.768610 0.160286 0.105 Uiso 0.6 1 calc R U P A 1
C19A C 0.580(3) 0.753(2) 0.3161(12) 0.073(6) Uani 0.4 1 d . . P A 2
H19A H 0.566620 0.718473 0.345151 0.088 Uiso 0.4 1 calc R U P A 2
H19B H 0.540736 0.695491 0.293296 0.088 Uiso 0.4 1 calc R U P A 2
C19B C 0.6094(14) 0.7687(10) 0.3125(6) 0.051(3) Uani 0.6 1 d D . P A 1
H19C H 0.539159 0.728789 0.329625 0.061 Uiso 0.6 1 calc R U P A 1
H19D H 0.601877 0.731259 0.283060 0.061 Uiso 0.6 1 calc R U P A 1
C20A C 0.7594(9) 0.7478(8) 0.3353(3) 0.064(2) Uani 0.6 1 d D U P A 1
H20A H 0.827929 0.795694 0.320625 0.096 Uiso 0.6 1 calc R U P A 1
H20B H 0.783538 0.661527 0.333867 0.096 Uiso 0.6 1 calc R U P A 1
H20C H 0.762679 0.772946 0.366065 0.096 Uiso 0.6 1 calc R U P A 1
C20B C 0.7315(19) 0.7732(15) 0.3124(4) 0.075(4) Uani 0.4 1 d . . P A 2
H20D H 0.742842 0.822014 0.286335 0.112 Uiso 0.4 1 calc R U P A 2
H20E H 0.778904 0.694724 0.310019 0.112 Uiso 0.4 1 calc R U P A 2
H20F H 0.774035 0.815984 0.338545 0.112 Uiso 0.4 1 calc R U P A 2

loop_
_atom_site_aniso_label
_atom_site_aniso_U_11
_atom_site_aniso_U_22
_atom_site_aniso_U_33
_atom_site_aniso_U_23
_atom_site_aniso_U_13
_atom_site_aniso_U_12
Ca1 0.0139(5) 0.0105(4) 0.0456(5) 0.000 0.0081(4) 0.000
P1 0.0140(5) 0.0150(3) 0.0424(5) 0.0005(3) 0.0059(3) -0.0004(3)
O1 0.0154(12) 0.0162(9) 0.0601(14) 0.0066(9) 0.0129(10) 0.0016(8)
O2 0.0165(12) 0.0211(9) 0.0437(12) -0.0024(8) 0.0066(9) -0.0025(8)
O3 0.0188(15) 0.0182(10) 0.0595(15) 0.0066(9) 0.0083(11) 0.0007(8)
O4 0.0288(15) 0.0370(12) 0.0441(13) -0.0069(10) 0.0024(11) -0.0012(10)
N1 0.0210(16) 0.0126(10) 0.0427(15) 0.0007(10) 0.0110(12) 0.0004(9)
C1 0.029(2) 0.0196(14) 0.0415(18) 0.0012(12) 0.0076(15) 0.0000(12)
C2 0.027(2) 0.0256(15) 0.0452(19) -0.0022(13) 0.0056(15) -0.0045(13)
C3 0.024(2) 0.0203(14) 0.052(2) -0.0073(13) 0.0141(16) -0.0064(12)
C4 0.0173(19) 0.0163(13) 0.0525(19) -0.0029(12) 0.0147(15) -0.0027(11)
C5 0.0165(17) 0.0143(13) 0.0438(18) 0.0003(11) 0.0145(13) 0.0000(11)
C6 0.0226(19) 0.0113(13) 0.070(2) -0.0038(13) 0.0123(15) -0.0014(11)
C13A 0.036(7) 0.035(4) 0.034(3) 0.010(2) 0.015(5) 0.018(4)
C13B 0.041(13) 0.076(8) 0.043(6) -0.001(5) 0.012(9) 0.039(9)
C14A 0.050(4) 0.060(3) 0.039(3) -0.001(3) 0.006(3) 0.001(3)
C14B 0.035(7) 0.078(7) 0.037(5) 0.000(4) 0.011(5) -0.008(5)
C15A 0.067(9) 0.097(8) 0.042(5) 0.016(5) 0.021(5) 0.008(6)
C15B 0.048(4) 0.047(3) 0.051(3) 0.002(3) -0.002(3) 0.001(3)
C16A 0.075(9) 0.068(8) 0.055(6) 0.008(5) 0.016(6) 0.014(6)
C16B 0.041(4) 0.055(3) 0.044(3) 0.009(3) 0.005(3) 0.005(3)
C17A 0.071(11) 0.103(12) 0.058(10) 0.025(8) -0.002(8) 0.016(11)
C17B 0.052(7) 0.065(5) 0.060(6) 0.018(4) -0.015(5) -0.003(5)
C18A 0.10(2) 0.14(3) 0.038(8) 0.051(10) 0.020(8) -0.011(16)
C18B 0.053(10) 0.082(10) 0.070(8) -0.002(7) -0.014(7) -0.011(7)
C19A 0.089(11) 0.064(8) 0.073(12) -0.025(7) 0.042(9) -0.017(7)
C19B 0.064(7) 0.048(4) 0.043(6) -0.009(4) 0.017(6) -0.008(5)
C20A 0.064(4) 0.059(4) 0.070(4) -0.012(4) 0.004(4) 0.007(3)
C20B 0.071(10) 0.100(11) 0.054(8) -0.015(8) 0.012(8) -0.006(7)

loop_
_atom_type_symbol
_atom_type_description
_atom_type_scat_dispersion_real
_atom_type_scat_dispersion_imag
_atom_type_scat_source
C C 0.0033 0.0016 'International Tables Vol C Tables 4.2.6.8 and 6.1.1.4'
H H 0.0000 0.0000 'International Tables Vol C Tables 4.2.6.8 and 6.1.1.4'
Ca Ca 0.2262 0.3064 'International Tables Vol C Tables 4.2.6.8 and 6.1.1.4'
N N 0.0061 0.0033 'International Tables Vol C Tables 4.2.6.8 and 6.1.1.4'
O O 0.0106 0.0060 'International Tables Vol C Tables 4.2.6.8 and 6.1.1.4'
P P 0.1023 0.0942 'International Tables Vol C Tables 4.2.6.8 and 6.1.1.4'

loop_
_geom_angle_atom_site_label_1
_geom_angle_atom_site_label_2
_geom_angle_atom_site_label_3
_geom_angle
_geom_angle_site_symmetry_1
_geom_angle_site_symmetry_3
_geom_angle_publ_flag
O1 Ca1 O1 171.16(9) . 2_556 y
O1 Ca1 O2 83.73(7) 2_556 5_676 y
O1 Ca1 O2 90.81(7) 2_556 6_575 y
O1 Ca1 O2 90.80(7) . 5_676 y
O1 Ca1 O2 83.73(7) . 6_575 y
O1 Ca1 N1 87.86(7) 2_556 . y
O1 Ca1 N1 99.61(8) 2_556 2_556 y
O1 Ca1 N1 87.86(7) . 2_556 y
O1 Ca1 N1 99.61(8) . . y
O2 Ca1 O2 103.84(10) 5_676 6_575 y
O2 Ca1 N1 158.40(7) 5_676 . y
O2 Ca1 N1 158.40(7) 6_575 2_556 y
O2 Ca1 N1 96.12(7) 5_676 2_556 y
O2 Ca1 N1 96.12(7) 6_575 . y
N1 Ca1 N1 65.69(11) . 2_556 y
O1 P1 Ca1 27.34(8) . . ?
O1 P1 O2 118.41(12) . . ?
O1 P1 O3 110.55(13) . . ?
O1 P1 O4 105.69(12) . . ?
O2 P1 Ca1 126.22(9) . . ?
O2 P1 O3 107.36(12) . . ?
O2 P1 O4 108.08(12) . . ?
O3 P1 Ca1 83.57(9) . . ?
O3 P1 O4 106.07(12) . . ?
O4 P1 Ca1 119.25(9) . . ?
P1 O1 Ca1 135.37(11) . . ?
P1 O2 Ca1 140.90(12) . 5_676 ?
P1 O3 H3 109(2) . . ?
C13A O4 P1 119.6(5) . . ?
C13B O4 P1 120.3(10) . . ?
C1 N1 Ca1 123.69(17) . . ?
C1 N1 C5 117.4(2) . . ?
C5 N1 Ca1 118.88(19) . . ?
N1 C1 H1 118.1 . . ?
N1 C1 C2 123.8(3) . . ?
C2 C1 H1 118.1 . . ?
C1 C2 H2 120.5 . . ?
C3 C2 C1 118.9(3) . . ?
C3 C2 H2 120.5 . . ?
C2 C3 H3A 120.2 . . ?
C2 C3 C4 119.6(3) . . ?
C4 C3 H3A 120.2 . . ?
C3 C4 C5 117.7(3) . . ?
C3 C4 C6 122.5(3) . . ?
C5 C4 C6 119.8(3) . . ?
N1 C5 C4 122.6(3) . . ?
N1 C5 C5 118.27(16) . 2_556 ?
C4 C5 C5 119.13(17) . 2_556 ?
C4 C6 H6 119.5 . . ?
C6 C6 C4 121.07(17) 2_556 . ?
C6 C6 H6 119.5 2_556 . ?
O4 C13A H13A 108.8 . . ?
O4 C13A H13B 108.8 . . ?
H13A C13A H13B 107.7 . . ?
C14A C13A O4 114.0(9) . . ?
C14A C13A H13A 108.8 . . ?
C14A C13A H13B 108.8 . . ?
O4 C13B H13C 110.6 . . ?
O4 C13B H13D 110.6 . . ?
O4 C13B C14B 105.9(16) . . ?
H13C C13B H13D 108.7 . . ?
C14B C13B H13C 110.6 . . ?
C14B C13B H13D 110.6 . . ?
C13A C14A H14A 107.3 . . ?
C13A C14A C15B 113.9(7) . . ?
C13A C14A C19B 112.2(10) . . ?
C15B C14A H14A 107.3 . . ?
C15B C14A C19B 108.6(7) . . ?
C19B C14A H14A 107.3 . . ?
C13B C14B H14B 108.7 . . ?
C13B C14B C15A 104.0(12) . . ?
C13B C14B C19A 110.5(16) . . ?
C15A C14B H14B 108.7 . . ?
C15A C14B C19A 116.1(15) . . ?
C19A C14B H14B 108.7 . . ?
C14B C15A H15A 108.5 . . ?
C14B C15A H15B 108.5 . . ?
H15A C15A H15B 107.5 . . ?
C16A C15A C14B 115.2(11) . . ?
C16A C15A H15A 108.5 . . ?
C16A C15A H15B 108.5 . . ?
C14A C15B H15C 108.2 . . ?
C14A C15B H15D 108.2 . . ?
C14A C15B C16B 116.5(6) . . ?
H15C C15B H15D 107.3 . . ?
C16B C15B H15C 108.2 . . ?
C16B C15B H15D 108.2 . . ?
C15A C16A H16A 108.0 . . ?
C15A C16A H16B 108.0 . . ?
H16A C16A H16B 107.3 . . ?
C17A C16A C15A 117.1(13) . . ?
C17A C16A H16A 108.0 . . ?
C17A C16A H16B 108.0 . . ?
C15B C16B H16C 108.6 . . ?
C15B C16B H16D 108.6 . . ?
H16C C16B H16D 107.6 . . ?
C17B C16B C15B 114.8(8) . . ?
C17B C16B H16C 108.6 . . ?
C17B C16B H16D 108.6 . . ?
C16A C17A H17A 108.4 . . ?
C16A C17A H17B 108.4 . . ?
C16A C17A C18A 116(2) . . ?
H17A C17A H17B 107.5 . . ?
C18A C17A H17A 108.4 . . ?
C18A C17A H17B 108.4 . . ?
C16B C17B H17C 109.5 . . ?
C16B C17B H17D 109.5 . . ?
C16B C17B C18B 110.6(11) . . ?
H17C C17B H17D 108.1 . . ?
C18B C17B H17C 109.5 . . ?
C18B C17B H17D 109.5 . . ?
C17A C18A H18A 109.5 . . ?
C17A C18A H18B 109.5 . . ?
C17A C18A H18C 109.5 . . ?
H18A C18A H18B 109.5 . . ?
H18A C18A H18C 109.5 . . ?
H18B C18A H18C 109.5 . . ?
C17B C18B H18D 109.5 . . ?
C17B C18B H18E 109.5 . . ?
C17B C18B H18F 109.5 . . ?
H18D C18B H18E 109.5 . . ?
H18D C18B H18F 109.5 . . ?
H18E C18B H18F 109.5 . . ?
C14B C19A H19A 109.9 . . ?
C14B C19A H19B 109.9 . . ?
H19A C19A H19B 108.3 . . ?
C20B C19A C14B 109.0(18) . . ?
C20B C19A H19A 109.9 . . ?
C20B C19A H19B 109.9 . . ?
C14A C19B H19C 109.3 . . ?
C14A C19B H19D 109.3 . . ?
H19C C19B H19D 108.0 . . ?
C20A C19B C14A 111.5(9) . . ?
C20A C19B H19C 109.3 . . ?
C20A C19B H19D 109.3 . . ?
C19B C20A H20A 109.5 . . ?
C19B C20A H20B 109.5 . . ?
C19B C20A H20C 109.5 . . ?
H20A C20A H20B 109.5 . . ?
H20A C20A H20C 109.5 . . ?
H20B C20A H20C 109.5 . . ?
C19A C20B H20D 109.5 . . ?
C19A C20B H20E 109.5 . . ?
C19A C20B H20F 109.5 . . ?
H20D C20B H20E 109.5 . . ?
H20D C20B H20F 109.5 . . ?
H20E C20B H20F 109.5 . . ?

loop_
_geom_bond_atom_site_label_1
_geom_bond_atom_site_label_2
_geom_bond_distance
_geom_bond_site_symmetry_2
_geom_bond_publ_flag
Ca1 O1 2.294(2) . y
Ca1 O1 2.294(2) 2_556 y
Ca1 O2 2.3640(19) 5_676 y
Ca1 O2 2.3640(19) 6_575 y
Ca1 N1 2.528(2) . y
Ca1 N1 2.528(2) 2_556 y
P1 O1 1.484(2) . ?
P1 O2 1.500(2) . ?
P1 O3 1.577(2) . ?
P1 O4 1.590(2) . ?
O3 H3 0.85(4) . ?
O4 C13A 1.512(13) . ?
O4 C13B 1.31(2) . ?
N1 C1 1.325(4) . ?
N1 C5 1.369(3) . ?
C1 H1 0.9500 . ?
C1 C2 1.407(4) . ?
C2 H2 0.9500 . ?
C2 C3 1.364(4) . ?
C3 H3A 0.9500 . ?
C3 C4 1.406(4) . ?
C4 C5 1.411(4) . ?
C4 C6 1.432(4) . ?
C5 C5 1.445(6) 2_556 ?
C6 C6 1.340(6) 2_556 ?
C6 H6 0.9500 . ?
C13A H13A 0.9900 . ?
C13A H13B 0.9900 . ?
C13A C14A 1.486(16) . ?
C13B H13C 0.9900 . ?
C13B H13D 0.9900 . ?
C13B C14B 1.57(3) . ?
C14A H14A 1.0000 . ?
C14A C15B 1.496(7) . ?
C14A C19B 1.537(9) . ?
C14B H14B 1.0000 . ?
C14B C15A 1.593(14) . ?
C14B C19A 1.69(2) . ?
C15A H15A 0.9900 . ?
C15A H15B 0.9900 . ?
C15A C16A 1.487(15) . ?
C15B H15C 0.9900 . ?
C15B H15D 0.9900 . ?
C15B C16B 1.524(7) . ?
C16A H16A 0.9900 . ?
C16A H16B 0.9900 . ?
C16A C17A 1.47(2) . ?
C16B H16C 0.9900 . ?
C16B H16D 0.9900 . ?
C16B C17B 1.507(8) . ?
C17A H17A 0.9900 . ?
C17A H17B 0.9900 . ?
C17A C18A 1.558(15) . ?
C17B H17C 0.9900 . ?
C17B H17D 0.9900 . ?
C17B C18B 1.549(8) . ?
C18A H18A 0.9800 . ?
C18A H18B 0.9800 . ?
C18A H18C 0.9800 . ?
C18B H18D 0.9800 . ?
C18B H18E 0.9800 . ?
C18B H18F 0.9800 . ?
C19A H19A 0.9900 . ?
C19A H19B 0.9900 . ?
C19A C20B 1.47(3) . ?
C19B H19C 0.9900 . ?
C19B H19D 0.9900 . ?
C19B C20A 1.535(9) . ?
C20A H20A 0.9800 . ?
C20A H20B 0.9800 . ?
C20A H20C 0.9800 . ?
C20B H20D 0.9800 . ?
C20B H20E 0.9800 . ?
C20B H20F 0.9800 . ?

loop_
_geom_torsion_atom_site_label_1
_geom_torsion_atom_site_label_2
_geom_torsion_atom_site_label_3
_geom_torsion_atom_site_label_4
_geom_torsion
_geom_torsion_site_symmetry_1
_geom_torsion_site_symmetry_2
_geom_torsion_site_symmetry_3
_geom_torsion_site_symmetry_4
_geom_torsion_publ_flag
Ca1 P1 O2 Ca1 -41.3(2) . . . 5_676 ?
Ca1 P1 O4 C13A 165.5(5) . . . . ?
Ca1 P1 O4 C13B 143.2(9) . . . . ?
Ca1 N1 C1 C2 -177.3(2) . . . . ?
Ca1 N1 C5 C4 178.8(2) . . . . ?
Ca1 N1 C5 C5 -1.0(4) . . . 2_556 ?
P1 O4 C13A C14A -176.0(5) . . . . ?
P1 O4 C13B C14B -166.7(7) . . . . ?
O1 P1 O2 Ca1 -72.5(2) . . . 5_676 ?
O1 P1 O4 C13A -168.6(5) . . . . ?
O1 P1 O4 C13B 169.0(9) . . . . ?
O2 P1 O1 Ca1 114.61(18) . . . . ?
O2 P1 O4 C13A -40.9(5) . . . . ?
O2 P1 O4 C13B -63.3(9) . . . . ?
O3 P1 O1 Ca1 -9.8(2) . . . . ?
O3 P1 O2 Ca1 53.5(2) . . . 5_676 ?
O3 P1 O4 C13A 73.9(5) . . . . ?
O3 P1 O4 C13B 51.6(9) . . . . ?
O4 P1 O1 Ca1 -124.16(17) . . . . ?
O4 P1 O2 Ca1 167.47(16) . . . 5_676 ?
O4 C13A C14A C15B 75.0(9) . . . . ?
O4 C13A C14A C19B -48.9(11) . . . . ?
O4 C13B C14B C15A -176.9(10) . . . . ?
O4 C13B C14B C19A -51.6(17) . . . . ?
N1 C1 C2 C3 -1.4(5) . . . . ?
C1 N1 C5 C4 1.0(4) . . . . ?
C1 N1 C5 C5 -178.8(3) . . . 2_556 ?
C1 C2 C3 C4 1.1(5) . . . . ?
C2 C3 C4 C5 0.2(4) . . . . ?
C2 C3 C4 C6 179.7(3) . . . . ?
C3 C4 C5 N1 -1.2(4) . . . . ?
C3 C4 C5 C5 178.5(3) . . . 2_556 ?
C3 C4 C6 C6 180.0(4) . . . 2_556 ?
C5 N1 C1 C2 0.4(4) . . . . ?
C5 C4 C6 C6 -0.5(6) . . . 2_556 ?
C6 C4 C5 N1 179.2(3) . . . . ?
C6 C4 C5 C5 -1.0(5) . . . 2_556 ?
C13A C14A C15B C16B 172.7(7) . . . . ?
C13A C14A C19B C20A -59.1(15) . . . . ?
C13B C14B C15A C16A -170.3(11) . . . . ?
C13B C14B C19A C20B -72(3) . . . . ?
C14A C15B C16B C17B -175.0(9) . . . . ?
C14B C15A C16A C17A 57.6(19) . . . . ?
C15A C14B C19A C20B 46(3) . . . . ?
C15A C16A C17A C18A 173.0(19) . . . . ?
C15B C14A C19B C20A 174.1(11) . . . . ?
C15B C16B C17B C18B 175.9(10) . . . . ?
C19A C14B C15A C16A 68.1(18) . . . . ?
C19B C14A C15B C16B -61.5(11) . . . . ?
